data_7062044
loop_
_publ_author_name
'Decker, David'
'Drexler, Hans-Joachim'
'Baumann, Wolfgang'
'Rei\&s, Fabian'
'Beweries, Torsten'

_publ_section_title
;
 Catalytic dehydrocoupling of methylamine borane using Yamashita's
 [Ir(PBP)] boryl complex -- characterisation of a novel highly fluxional
 Ir tetrahydride
;
_journal_issue 46
_journal_name_full 'New Journal of Chemistry'
_journal_page_first 22314
_journal_page_last 22321
_journal_paper_doi 10.1039/D2NJ04914G
_journal_volume 46
_journal_year 2022
_chemical_formula_moiety 'C25 H46 B Ir N2 O P2, C4 H8 O'
_chemical_formula_sum 'C29 H54 B Ir N2 O2 P2'
_chemical_formula_weight 727.69
_chemical_properties_physical Air-sensitive,Moisture-sensitive
_space_group_crystal_system orthorhombic
_space_group_IT_number 61
_space_group_name_Hall '-P 2ac 2ab'
_space_group_name_H-M_alt 'P b c a'
_atom_sites_solution_hydrogens mixed
_audit_creation_method SHELXL-2014/7
_audit_update_record
;
2022-09-01 deposited with the CCDC.	2022-11-03 downloaded from the CCDC.
;
_cell_angle_alpha 90
_cell_angle_beta 90
_cell_angle_gamma 90
_cell_formula_units_Z 8
_cell_length_a 15.5170(6)
_cell_length_b 12.1309(5)
_cell_length_c 34.2767(13)
_cell_measurement_reflns_used 9863
_cell_measurement_temperature 150(2)
_cell_measurement_theta_max 29.70
_cell_measurement_theta_min 2.72
_cell_volume 6452.1(4)
_computing_cell_refinement 'SAINT (Bruker, 2013)'
_computing_data_collection 'APEX2 (Bruker, 2014)'
_computing_data_reduction 'SAINT (Bruker, 2013)'
_computing_molecular_graphics 'Bruker SHELXTL'
_computing_publication_material 'Bruker SHELXTL'
_computing_structure_refinement 'SHELXL-2014 (Sheldrick 2014)'
_computing_structure_solution 'SHELXS-97 (Sheldrick 2008)'
_diffrn_ambient_temperature 150(2)
_diffrn_detector_area_resol_mean 8.3333
_diffrn_measured_fraction_theta_full 0.999
_diffrn_measured_fraction_theta_max 1.000
_diffrn_measurement_device_type 'Bruker APEX-II CCD'
_diffrn_measurement_method '\f and \w scans'
_diffrn_radiation_type MoK\a
_diffrn_radiation_wavelength 0.71073
_diffrn_reflns_av_R_equivalents 0.0437
_diffrn_reflns_av_unetI/netI 0.0167
_diffrn_reflns_Laue_measured_fraction_full 0.999
_diffrn_reflns_Laue_measured_fraction_max 1.000
_diffrn_reflns_limit_h_max 19
_diffrn_reflns_limit_h_min -19
_diffrn_reflns_limit_k_max 14
_diffrn_reflns_limit_k_min -14
_diffrn_reflns_limit_l_max 42
_diffrn_reflns_limit_l_min -42
_diffrn_reflns_number 103504
_diffrn_reflns_point_group_measured_fraction_full 0.999
_diffrn_reflns_point_group_measured_fraction_max 1.000
_diffrn_reflns_theta_full 25.242
_diffrn_reflns_theta_max 25.993
_diffrn_reflns_theta_min 1.770
_diffrn_source 'fine-focus sealed tube'
_exptl_absorpt_coefficient_mu 4.265
_exptl_absorpt_correction_T_max 0.7459
_exptl_absorpt_correction_T_min 0.6717
_exptl_absorpt_correction_type multi-scan
_exptl_absorpt_process_details 'SADABS (Bruker, 2014)'
_exptl_crystal_colour red
_exptl_crystal_density_diffrn 1.498
_exptl_crystal_description prism
_exptl_crystal_F_000 2960
_exptl_crystal_size_max 0.150
_exptl_crystal_size_mid 0.120
_exptl_crystal_size_min 0.120
_refine_diff_density_max 1.336
_refine_diff_density_min -1.058
_refine_diff_density_rms 0.079
_refine_ls_extinction_method none
_refine_ls_goodness_of_fit_ref 1.078
_refine_ls_hydrogen_treatment mixed
_refine_ls_matrix_type full
_refine_ls_number_parameters 354
_refine_ls_number_reflns 6333
_refine_ls_number_restraints 1
_refine_ls_restrained_S_all 1.078
_refine_ls_R_factor_all 0.0290
_refine_ls_R_factor_gt 0.0222
_refine_ls_shift/su_max 0.002
_refine_ls_shift/su_mean 0.000
_refine_ls_structure_factor_coef Fsqd
_refine_ls_weighting_details 'w=1/[\s^2^(Fo^2^)+(0.0129P)^2^+16.1269P] where P=(Fo^2^+2Fc^2^)/3'
_refine_ls_weighting_scheme calc
_refine_ls_wR_factor_gt 0.0453
_refine_ls_wR_factor_ref 0.0483
_reflns_Friedel_coverage 0.000
_reflns_number_gt 5497
_reflns_number_total 6333
_reflns_threshold_expression 'I > 2\s(I)'
_cod_data_source_file d2nj04914g3.cif
_cod_data_source_block ax2223absa
_cod_depositor_comments 'Adding full bibliography for 7062043--7062044.cif.'
_cod_database_code 7062044
_shelx_shelxl_version_number 2014/7
_shelx_space_group_comment
;
The symmetry employed for this shelxl refinement is uniquely defined
by the following loop, which should always be used as a source of
symmetry information in preference to the above space-group names.
They are only intended as comments.
;
_shelx_estimated_absorpt_t_min 0.567
_shelx_estimated_absorpt_t_max 0.629

loop_
_space_group_symop_operation_xyz
'x, y, z'
'x+1/2, -y+1/2, -z'
'-x, y+1/2, -z+1/2'
'-x+1/2, -y, z+1/2'
'-x, -y, -z'
'-x-1/2, y-1/2, z'
'x, -y-1/2, z-1/2'
'x-1/2, y, -z-1/2'

loop_
_atom_site_label
_atom_site_type_symbol
_atom_site_fract_x
_atom_site_fract_y
_atom_site_fract_z
_atom_site_U_iso_or_equiv
_atom_site_adp_type
_atom_site_occupancy
_atom_site_site_symmetry_order
_atom_site_calc_flag
_atom_site_refinement_flags_posn
_atom_site_refinement_flags_adp
_atom_site_refinement_flags_occupancy
_atom_site_disorder_assembly
_atom_site_disorder_group
Ir1 Ir 0.48622(2) 0.72038(2) 0.09132(2) 0.01579(4) Uani 1 1 d D . . . .
H1 H 0.455(3) 0.765(3) 0.1285(10) 0.053(12) Uiso 1 1 d D . . . .
H2 H 0.524(2) 0.664(3) 0.0575(10) 0.047(11) Uiso 1 1 d D . . . .
P1 P 0.42090(5) 0.55488(6) 0.10912(2) 0.01641(15) Uani 1 1 d . . . . .
P2 P 0.59396(5) 0.85355(6) 0.09324(2) 0.01570(15) Uani 1 1 d . . . . .
O1 O 0.35119(18) 0.8301(3) 0.03879(9) 0.0535(8) Uani 1 1 d . . . . .
N1 N 0.56592(16) 0.5520(2) 0.15060(7) 0.0211(6) Uani 1 1 d . . . . .
N2 N 0.65013(16) 0.7054(2) 0.14480(7) 0.0202(5) Uani 1 1 d . . . . .
B1 B 0.5749(2) 0.6526(3) 0.12946(10) 0.0196(7) Uani 1 1 d . . . . .
C1 C 0.4836(2) 0.4959(3) 0.15109(9) 0.0210(6) Uani 1 1 d . . . . .
H1A H 0.4533 0.5095 0.1760 0.025 Uiso 1 1 calc R U . . .
H1B H 0.4916 0.4155 0.1478 0.025 Uiso 1 1 calc R U . . .
C2 C 0.63020(19) 0.5470(3) 0.17928(9) 0.0200(6) Uani 1 1 d . . . . .
C3 C 0.6472(2) 0.4682(3) 0.20741(9) 0.0245(7) Uani 1 1 d . . . . .
H3 H 0.6129 0.4036 0.2095 0.029 Uiso 1 1 calc R U . . .
C4 C 0.7162(2) 0.4862(3) 0.23256(10) 0.0297(8) Uani 1 1 d . . . . .
H4 H 0.7294 0.4329 0.2519 0.036 Uiso 1 1 calc R U . . .
C5 C 0.7660(2) 0.5808(3) 0.22978(9) 0.0289(8) Uani 1 1 d . . . . .
H5 H 0.8125 0.5914 0.2474 0.035 Uiso 1 1 calc R U . . .
C6 C 0.7492(2) 0.6608(3) 0.20154(9) 0.0234(7) Uani 1 1 d . . . . .
H6 H 0.7833 0.7256 0.1998 0.028 Uiso 1 1 calc R U . . .
C7 C 0.68140(19) 0.6431(3) 0.17606(8) 0.0197(6) Uani 1 1 d . . . . .
C8 C 0.66666(19) 0.8200(3) 0.13561(9) 0.0204(6) Uani 1 1 d . . . . .
H8A H 0.7278 0.8309 0.1284 0.024 Uiso 1 1 calc R U . . .
H8B H 0.6532 0.8676 0.1583 0.024 Uiso 1 1 calc R U . . .
C9 C 0.4287(2) 0.4415(3) 0.07162(9) 0.0208(6) Uani 1 1 d . . . . .
C10 C 0.3811(2) 0.3352(3) 0.08254(10) 0.0289(7) Uani 1 1 d . . . . .
H10A H 0.3188 0.3486 0.0823 0.043 Uiso 1 1 calc R U . . .
H10B H 0.3987 0.3116 0.1087 0.043 Uiso 1 1 calc R U . . .
H10C H 0.3952 0.2773 0.0636 0.043 Uiso 1 1 calc R U . . .
C11 C 0.3941(2) 0.4826(3) 0.03220(9) 0.0288(8) Uani 1 1 d . . . . .
H11A H 0.4051 0.4269 0.0121 0.043 Uiso 1 1 calc R U . . .
H11B H 0.4231 0.5515 0.0251 0.043 Uiso 1 1 calc R U . . .
H11C H 0.3319 0.4956 0.0343 0.043 Uiso 1 1 calc R U . . .
C12 C 0.5250(2) 0.4141(3) 0.06659(10) 0.0283(7) Uani 1 1 d . . . . .
H12A H 0.5472 0.3816 0.0908 0.043 Uiso 1 1 calc R U . . .
H12B H 0.5570 0.4818 0.0607 0.043 Uiso 1 1 calc R U . . .
H12C H 0.5321 0.3616 0.0451 0.043 Uiso 1 1 calc R U . . .
C13 C 0.3082(2) 0.5626(3) 0.12987(10) 0.0243(7) Uani 1 1 d . . . . .
C14 C 0.3046(2) 0.6628(3) 0.15746(11) 0.0379(9) Uani 1 1 d . . . . .
H14A H 0.3152 0.7304 0.1425 0.057 Uiso 1 1 calc R U . . .
H14B H 0.3488 0.6550 0.1777 0.057 Uiso 1 1 calc R U . . .
H14C H 0.2476 0.6668 0.1697 0.057 Uiso 1 1 calc R U . . .
C15 C 0.2812(2) 0.4611(3) 0.15398(11) 0.0332(8) Uani 1 1 d . . . . .
H15A H 0.2234 0.4730 0.1648 0.050 Uiso 1 1 calc R U . . .
H15B H 0.3223 0.4500 0.1753 0.050 Uiso 1 1 calc R U . . .
H15C H 0.2807 0.3957 0.1372 0.050 Uiso 1 1 calc R U . . .
C16 C 0.2437(2) 0.5810(3) 0.09651(11) 0.0361(8) Uani 1 1 d . . . . .
H16A H 0.2386 0.5134 0.0811 0.054 Uiso 1 1 calc R U . . .
H16B H 0.2641 0.6411 0.0798 0.054 Uiso 1 1 calc R U . . .
H16C H 0.1873 0.6004 0.1074 0.054 Uiso 1 1 calc R U . . .
C17 C 0.6702(2) 0.8510(3) 0.05026(9) 0.0217(7) Uani 1 1 d . . . . .
C18 C 0.7165(2) 0.7394(3) 0.05132(10) 0.0310(8) Uani 1 1 d . . . . .
H18A H 0.7510 0.7304 0.0276 0.047 Uiso 1 1 calc R U . . .
H18B H 0.6738 0.6800 0.0529 0.047 Uiso 1 1 calc R U . . .
H18C H 0.7544 0.7363 0.0742 0.047 Uiso 1 1 calc R U . . .
C19 C 0.6191(2) 0.8581(3) 0.01179(9) 0.0305(8) Uani 1 1 d . . . . .
H19A H 0.5907 0.9301 0.0100 0.046 Uiso 1 1 calc R U . . .
H19B H 0.5755 0.7996 0.0112 0.046 Uiso 1 1 calc R U . . .
H19C H 0.6585 0.8491 -0.0103 0.046 Uiso 1 1 calc R U . . .
C20 C 0.7386(2) 0.9423(3) 0.05081(10) 0.0322(8) Uani 1 1 d . . . . .
H20A H 0.7671 0.9434 0.0763 0.048 Uiso 1 1 calc R U . . .
H20B H 0.7110 1.0137 0.0461 0.048 Uiso 1 1 calc R U . . .
H20C H 0.7814 0.9281 0.0304 0.048 Uiso 1 1 calc R U . . .
C21 C 0.5601(2) 1.0001(3) 0.10421(9) 0.0232(7) Uani 1 1 d . . . . .
C22 C 0.4887(2) 0.9958(3) 0.13512(11) 0.0334(8) Uani 1 1 d . . . . .
H22A H 0.4720 1.0710 0.1423 0.050 Uiso 1 1 calc R U . . .
H22B H 0.5099 0.9568 0.1583 0.050 Uiso 1 1 calc R U . . .
H22C H 0.4386 0.9568 0.1245 0.050 Uiso 1 1 calc R U . . .
C23 C 0.5228(3) 1.0545(3) 0.06768(11) 0.0373(9) Uani 1 1 d . . . . .
H23A H 0.4965 1.1252 0.0747 0.056 Uiso 1 1 calc R U . . .
H23B H 0.4791 1.0062 0.0562 0.056 Uiso 1 1 calc R U . . .
H23C H 0.5691 1.0670 0.0487 0.056 Uiso 1 1 calc R U . . .
C24 C 0.6332(2) 1.0715(3) 0.12103(11) 0.0320(8) Uani 1 1 d . . . . .
H24A H 0.6809 1.0746 0.1023 0.048 Uiso 1 1 calc R U . . .
H24B H 0.6535 1.0391 0.1456 0.048 Uiso 1 1 calc R U . . .
H24C H 0.6117 1.1462 0.1259 0.048 Uiso 1 1 calc R U . . .
C26 C 0.4013(2) 0.7887(3) 0.05850(10) 0.0282(7) Uani 1 1 d . . . . .
C31 C 0.4984(3) 0.6653(5) 0.27110(18) 0.0769(16) Uani 1 1 d . . . . .
H31A H 0.5163 0.5966 0.2578 0.092 Uiso 1 1 calc R U . . .
H31B H 0.4705 0.6452 0.2961 0.092 Uiso 1 1 calc R U . . .
C32 C 0.5738(3) 0.7342(5) 0.27867(16) 0.0716(15) Uani 1 1 d . . . . .
H32A H 0.6279 0.6931 0.2738 0.086 Uiso 1 1 calc R U . . .
H32B H 0.5738 0.7619 0.3058 0.086 Uiso 1 1 calc R U . . .
C33 C 0.5624(3) 0.8296(4) 0.24905(16) 0.0616(13) Uani 1 1 d . . . . .
H33A H 0.5486 0.8998 0.2624 0.074 Uiso 1 1 calc R U . . .
H33B H 0.6148 0.8397 0.2329 0.074 Uiso 1 1 calc R U . . .
C34 C 0.4886(3) 0.7903(4) 0.22514(12) 0.0526(12) Uani 1 1 d . . . . .
H34A H 0.4542 0.8539 0.2159 0.063 Uiso 1 1 calc R U . . .
H34B H 0.5100 0.7496 0.2021 0.063 Uiso 1 1 calc R U . . .
O2 O 0.4396(3) 0.7238(4) 0.24736(13) 0.1023(16) Uani 1 1 d . . . . .

loop_
_atom_site_aniso_label
_atom_site_aniso_U_11
_atom_site_aniso_U_22
_atom_site_aniso_U_33
_atom_site_aniso_U_23
_atom_site_aniso_U_13
_atom_site_aniso_U_12
Ir1 0.01573(6) 0.01592(6) 0.01574(6) 0.00233(5) -0.00250(4) -0.00193(5)
P1 0.0157(4) 0.0164(4) 0.0171(3) 0.0018(3) -0.0007(3) -0.0018(3)
P2 0.0157(4) 0.0152(4) 0.0162(3) 0.0016(3) -0.0015(3) -0.0013(3)
O1 0.0446(17) 0.0490(18) 0.067(2) 0.0216(16) -0.0301(15) 0.0002(14)
N1 0.0190(13) 0.0232(14) 0.0211(13) 0.0063(11) -0.0051(10) -0.0028(11)
N2 0.0190(13) 0.0198(14) 0.0216(13) 0.0051(11) -0.0045(10) -0.0031(11)
B1 0.0174(16) 0.0216(18) 0.0199(16) 0.0024(14) 0.0001(13) -0.0009(14)
C1 0.0215(15) 0.0219(16) 0.0196(14) 0.0049(12) -0.0027(12) -0.0038(13)
C2 0.0176(15) 0.0244(17) 0.0181(14) 0.0008(13) -0.0012(11) 0.0019(13)
C3 0.0276(17) 0.0243(17) 0.0215(15) 0.0060(13) -0.0009(13) 0.0018(14)
C4 0.0337(19) 0.032(2) 0.0234(17) 0.0079(15) -0.0061(14) 0.0088(15)
C5 0.0248(17) 0.040(2) 0.0218(16) -0.0006(15) -0.0083(13) 0.0045(15)
C6 0.0182(15) 0.0286(18) 0.0234(15) -0.0014(14) -0.0020(12) 0.0018(14)
C7 0.0182(15) 0.0231(17) 0.0177(14) -0.0011(12) 0.0011(11) 0.0027(13)
C8 0.0185(15) 0.0233(17) 0.0193(14) 0.0025(13) -0.0048(12) -0.0052(13)
C9 0.0240(16) 0.0183(16) 0.0202(15) -0.0009(12) -0.0007(12) 0.0003(13)
C10 0.0340(19) 0.0180(16) 0.0346(19) -0.0036(15) -0.0019(14) -0.0043(14)
C11 0.0353(19) 0.0295(19) 0.0216(16) -0.0023(14) -0.0046(14) -0.0042(15)
C12 0.0277(18) 0.0250(18) 0.0324(18) -0.0011(14) 0.0062(14) 0.0049(14)
C13 0.0190(16) 0.0214(17) 0.0324(17) 0.0026(14) 0.0060(13) -0.0017(13)
C14 0.035(2) 0.032(2) 0.047(2) -0.0063(18) 0.0199(17) 0.0017(17)
C15 0.0264(18) 0.034(2) 0.039(2) 0.0069(16) 0.0087(15) -0.0043(15)
C16 0.0192(16) 0.042(2) 0.047(2) 0.0113(18) -0.0005(16) 0.0011(15)
C17 0.0233(16) 0.0208(17) 0.0211(15) 0.0035(13) 0.0039(12) -0.0019(13)
C18 0.0294(18) 0.0297(19) 0.0340(18) 0.0015(15) 0.0090(14) 0.0038(15)
C19 0.040(2) 0.032(2) 0.0191(16) 0.0020(14) 0.0018(14) -0.0018(16)
C20 0.0302(19) 0.033(2) 0.0338(18) 0.0054(16) 0.0072(15) -0.0092(16)
C21 0.0259(17) 0.0162(15) 0.0277(16) -0.0038(13) -0.0025(13) 0.0010(13)
C22 0.0310(19) 0.0277(19) 0.041(2) -0.0123(16) 0.0071(16) 0.0030(15)
C23 0.049(2) 0.0213(18) 0.041(2) 0.0004(16) -0.0126(18) 0.0085(17)
C24 0.039(2) 0.0182(17) 0.039(2) -0.0054(15) -0.0031(16) -0.0072(15)
C26 0.0253(17) 0.0262(18) 0.0333(18) 0.0056(15) -0.0055(14) -0.0056(15)
C31 0.071(4) 0.080(4) 0.080(4) 0.029(3) -0.017(3) -0.004(3)
C32 0.060(3) 0.088(4) 0.067(3) -0.007(3) -0.015(3) 0.009(3)
C33 0.047(3) 0.052(3) 0.086(3) -0.018(3) 0.030(2) -0.010(2)
C34 0.044(2) 0.081(3) 0.033(2) -0.006(2) 0.0093(18) -0.008(2)
O2 0.086(3) 0.133(4) 0.088(3) 0.053(3) -0.030(2) -0.055(3)

loop_
_atom_type_symbol
_atom_type_description
_atom_type_scat_dispersion_real
_atom_type_scat_dispersion_imag
_atom_type_scat_source
C C 0.0033 0.0016 'International Tables Vol C Tables 4.2.6.8 and 6.1.1.4'
H H 0.0000 0.0000 'International Tables Vol C Tables 4.2.6.8 and 6.1.1.4'
N N 0.0061 0.0033 'International Tables Vol C Tables 4.2.6.8 and 6.1.1.4'
O O 0.0106 0.0060 'International Tables Vol C Tables 4.2.6.8 and 6.1.1.4'
B B 0.0013 0.0007 'International Tables Vol C Tables 4.2.6.8 and 6.1.1.4'
P P 0.1023 0.0942 'International Tables Vol C Tables 4.2.6.8 and 6.1.1.4'
Ir Ir -1.4442 7.9887 'International Tables Vol C Tables 4.2.6.8 and 6.1.1.4'

loop_
_geom_angle_atom_site_label_1
_geom_angle_atom_site_label_2
_geom_angle_atom_site_label_3
_geom_angle
_geom_angle_site_symmetry_1
_geom_angle_site_symmetry_3
_geom_angle_publ_flag
C26 Ir1 B1 176.51(14) . . ?
C26 Ir1 P2 102.11(10) . . ?
B1 Ir1 P2 77.28(10) . . ?
C26 Ir1 P1 103.12(10) . . ?
B1 Ir1 P1 77.39(10) . . ?
P2 Ir1 P1 154.65(3) . . ?
C26 Ir1 H1 97.0(16) . . ?
B1 Ir1 H1 79.6(16) . . ?
P2 Ir1 H1 87.4(16) . . ?
P1 Ir1 H1 87.1(16) . . ?
C26 Ir1 H2 90.9(15) . . ?
B1 Ir1 H2 92.5(15) . . ?
P2 Ir1 H2 93.2(16) . . ?
P1 Ir1 H2 88.9(16) . . ?
H1 Ir1 H2 172(2) . . ?
C1 P1 C13 102.14(14) . . ?
C1 P1 C9 102.19(14) . . ?
C13 P1 C9 110.60(14) . . ?
C1 P1 Ir1 107.63(10) . . ?
C13 P1 Ir1 117.27(11) . . ?
C9 P1 Ir1 114.95(10) . . ?
C8 P2 C17 102.86(14) . . ?
C8 P2 C21 102.49(14) . . ?
C17 P2 C21 110.13(14) . . ?
C8 P2 Ir1 107.60(10) . . ?
C17 P2 Ir1 114.64(10) . . ?
C21 P2 Ir1 117.29(10) . . ?
C2 N1 B1 108.9(3) . . ?
C2 N1 C1 126.9(2) . . ?
B1 N1 C1 119.6(2) . . ?
C7 N2 B1 108.8(2) . . ?
C7 N2 C8 128.7(2) . . ?
B1 N2 C8 119.6(2) . . ?
N1 B1 N2 106.0(3) . . ?
N1 B1 Ir1 126.6(2) . . ?
N2 B1 Ir1 126.6(2) . . ?
N1 C1 P1 105.65(19) . . ?
N1 C1 H1A 110.6 . . ?
P1 C1 H1A 110.6 . . ?
N1 C1 H1B 110.6 . . ?
P1 C1 H1B 110.6 . . ?
H1A C1 H1B 108.7 . . ?
C3 C2 N1 130.9(3) . . ?
C3 C2 C7 121.1(3) . . ?
N1 C2 C7 108.0(3) . . ?
C2 C3 C4 118.0(3) . . ?
C2 C3 H3 121.0 . . ?
C4 C3 H3 121.0 . . ?
C5 C4 C3 121.1(3) . . ?
C5 C4 H4 119.5 . . ?
C3 C4 H4 119.5 . . ?
C4 C5 C6 121.2(3) . . ?
C4 C5 H5 119.4 . . ?
C6 C5 H5 119.4 . . ?
C7 C6 C5 118.2(3) . . ?
C7 C6 H6 120.9 . . ?
C5 C6 H6 120.9 . . ?
C6 C7 N2 131.5(3) . . ?
C6 C7 C2 120.4(3) . . ?
N2 C7 C2 108.1(3) . . ?
N2 C8 P2 105.60(19) . . ?
N2 C8 H8A 110.6 . . ?
P2 C8 H8A 110.6 . . ?
N2 C8 H8B 110.6 . . ?
P2 C8 H8B 110.6 . . ?
H8A C8 H8B 108.8 . . ?
C10 C9 C11 108.6(3) . . ?
C10 C9 C12 108.3(3) . . ?
C11 C9 C12 108.1(3) . . ?
C10 C9 P1 114.6(2) . . ?
C11 C9 P1 109.9(2) . . ?
C12 C9 P1 107.2(2) . . ?
C9 C10 H10A 109.5 . . ?
C9 C10 H10B 109.5 . . ?
H10A C10 H10B 109.5 . . ?
C9 C10 H10C 109.5 . . ?
H10A C10 H10C 109.5 . . ?
H10B C10 H10C 109.5 . . ?
C9 C11 H11A 109.5 . . ?
C9 C11 H11B 109.5 . . ?
H11A C11 H11B 109.5 . . ?
C9 C11 H11C 109.5 . . ?
H11A C11 H11C 109.5 . . ?
H11B C11 H11C 109.5 . . ?
C9 C12 H12A 109.5 . . ?
C9 C12 H12B 109.5 . . ?
H12A C12 H12B 109.5 . . ?
C9 C12 H12C 109.5 . . ?
H12A C12 H12C 109.5 . . ?
H12B C12 H12C 109.5 . . ?
C16 C13 C14 108.6(3) . . ?
C16 C13 C15 109.8(3) . . ?
C14 C13 C15 107.0(3) . . ?
C16 C13 P1 109.2(2) . . ?
C14 C13 P1 107.6(2) . . ?
C15 C13 P1 114.4(2) . . ?
C13 C14 H14A 109.5 . . ?
C13 C14 H14B 109.5 . . ?
H14A C14 H14B 109.5 . . ?
C13 C14 H14C 109.5 . . ?
H14A C14 H14C 109.5 . . ?
H14B C14 H14C 109.5 . . ?
C13 C15 H15A 109.5 . . ?
C13 C15 H15B 109.5 . . ?
H15A C15 H15B 109.5 . . ?
C13 C15 H15C 109.5 . . ?
H15A C15 H15C 109.5 . . ?
H15B C15 H15C 109.5 . . ?
C13 C16 H16A 109.5 . . ?
C13 C16 H16B 109.5 . . ?
H16A C16 H16B 109.5 . . ?
C13 C16 H16C 109.5 . . ?
H16A C16 H16C 109.5 . . ?
H16B C16 H16C 109.5 . . ?
C20 C17 C18 108.3(3) . . ?
C20 C17 C19 109.1(3) . . ?
C18 C17 C19 108.1(3) . . ?
C20 C17 P2 114.3(2) . . ?
C18 C17 P2 106.8(2) . . ?
C19 C17 P2 110.1(2) . . ?
C17 C18 H18A 109.5 . . ?
C17 C18 H18B 109.5 . . ?
H18A C18 H18B 109.5 . . ?
C17 C18 H18C 109.5 . . ?
H18A C18 H18C 109.5 . . ?
H18B C18 H18C 109.5 . . ?
C17 C19 H19A 109.5 . . ?
C17 C19 H19B 109.5 . . ?
H19A C19 H19B 109.5 . . ?
C17 C19 H19C 109.5 . . ?
H19A C19 H19C 109.5 . . ?
H19B C19 H19C 109.5 . . ?
C17 C20 H20A 109.5 . . ?
C17 C20 H20B 109.5 . . ?
H20A C20 H20B 109.5 . . ?
C17 C20 H20C 109.5 . . ?
H20A C20 H20C 109.5 . . ?
H20B C20 H20C 109.5 . . ?
C23 C21 C22 107.9(3) . . ?
C23 C21 C24 110.0(3) . . ?
C22 C21 C24 107.0(3) . . ?
C23 C21 P2 110.4(2) . . ?
C22 C21 P2 107.8(2) . . ?
C24 C21 P2 113.5(2) . . ?
C21 C22 H22A 109.5 . . ?
C21 C22 H22B 109.5 . . ?
H22A C22 H22B 109.5 . . ?
C21 C22 H22C 109.5 . . ?
H22A C22 H22C 109.5 . . ?
H22B C22 H22C 109.5 . . ?
C21 C23 H23A 109.5 . . ?
C21 C23 H23B 109.5 . . ?
H23A C23 H23B 109.5 . . ?
C21 C23 H23C 109.5 . . ?
H23A C23 H23C 109.5 . . ?
H23B C23 H23C 109.5 . . ?
C21 C24 H24A 109.5 . . ?
C21 C24 H24B 109.5 . . ?
H24A C24 H24B 109.5 . . ?
C21 C24 H24C 109.5 . . ?
H24A C24 H24C 109.5 . . ?
H24B C24 H24C 109.5 . . ?
O1 C26 Ir1 179.4(3) . . ?
O2 C31 C32 109.4(5) . . ?
O2 C31 H31A 109.8 . . ?
C32 C31 H31A 109.8 . . ?
O2 C31 H31B 109.8 . . ?
C32 C31 H31B 109.8 . . ?
H31A C31 H31B 108.2 . . ?
C31 C32 C33 102.7(4) . . ?
C31 C32 H32A 111.2 . . ?
C33 C32 H32A 111.2 . . ?
C31 C32 H32B 111.2 . . ?
C33 C32 H32B 111.2 . . ?
H32A C32 H32B 109.1 . . ?
C34 C33 C32 102.1(4) . . ?
C34 C33 H33A 111.4 . . ?
C32 C33 H33A 111.4 . . ?
C34 C33 H33B 111.4 . . ?
C32 C33 H33B 111.4 . . ?
H33A C33 H33B 109.2 . . ?
O2 C34 C33 108.4(4) . . ?
O2 C34 H34A 110.0 . . ?
C33 C34 H34A 110.0 . . ?
O2 C34 H34B 110.0 . . ?
C33 C34 H34B 110.0 . . ?
H34A C34 H34B 108.4 . . ?
C34 O2 C31 105.1(4) . . ?

loop_
_geom_bond_atom_site_label_1
_geom_bond_atom_site_label_2
_geom_bond_distance
_geom_bond_site_symmetry_2
_geom_bond_publ_flag
Ir1 C26 1.920(3) . ?
Ir1 B1 2.069(3) . ?
Ir1 P2 2.3257(7) . ?
Ir1 P1 2.3303(8) . ?
Ir1 H1 1.47(3) . ?
Ir1 H2 1.47(3) . ?
P1 C1 1.879(3) . ?
P1 C13 1.891(3) . ?
P1 C9 1.886(3) . ?
P2 C8 1.883(3) . ?
P2 C17 1.890(3) . ?
P2 C21 1.892(3) . ?
O1 C26 1.146(4) . ?
N1 C2 1.402(4) . ?
N1 B1 1.427(4) . ?
N1 C1 1.446(4) . ?
N2 C7 1.399(4) . ?
N2 B1 1.431(4) . ?
N2 C8 1.448(4) . ?
C1 H1A 0.9900 . ?
C1 H1B 0.9900 . ?
C2 C3 1.384(4) . ?
C2 C7 1.414(4) . ?
C3 C4 1.391(5) . ?
C3 H3 0.9500 . ?
C4 C5 1.387(5) . ?
C4 H4 0.9500 . ?
C5 C6 1.395(5) . ?
C5 H5 0.9500 . ?
C6 C7 1.384(4) . ?
C6 H6 0.9500 . ?
C8 H8A 0.9900 . ?
C8 H8B 0.9900 . ?
C9 C10 1.534(4) . ?
C9 C11 1.537(4) . ?
C9 C12 1.540(4) . ?
C10 H10A 0.9800 . ?
C10 H10B 0.9800 . ?
C10 H10C 0.9800 . ?
C11 H11A 0.9800 . ?
C11 H11B 0.9800 . ?
C11 H11C 0.9800 . ?
C12 H12A 0.9800 . ?
C12 H12B 0.9800 . ?
C12 H12C 0.9800 . ?
C13 C16 1.535(5) . ?
C13 C14 1.542(5) . ?
C13 C15 1.541(5) . ?
C14 H14A 0.9800 . ?
C14 H14B 0.9800 . ?
C14 H14C 0.9800 . ?
C15 H15A 0.9800 . ?
C15 H15B 0.9800 . ?
C15 H15C 0.9800 . ?
C16 H16A 0.9800 . ?
C16 H16B 0.9800 . ?
C16 H16C 0.9800 . ?
C17 C20 1.533(4) . ?
C17 C18 1.534(5) . ?
C17 C19 1.542(4) . ?
C18 H18A 0.9800 . ?
C18 H18B 0.9800 . ?
C18 H18C 0.9800 . ?
C19 H19A 0.9800 . ?
C19 H19B 0.9800 . ?
C19 H19C 0.9800 . ?
C20 H20A 0.9800 . ?
C20 H20B 0.9800 . ?
C20 H20C 0.9800 . ?
C21 C23 1.529(5) . ?
C21 C22 1.534(5) . ?
C21 C24 1.540(4) . ?
C22 H22A 0.9800 . ?
C22 H22B 0.9800 . ?
C22 H22C 0.9800 . ?
C23 H23A 0.9800 . ?
C23 H23B 0.9800 . ?
C23 H23C 0.9800 . ?
C24 H24A 0.9800 . ?
C24 H24B 0.9800 . ?
C24 H24C 0.9800 . ?
C31 O2 1.414(6) . ?
C31 C32 1.460(7) . ?
C31 H31A 0.9900 . ?
C31 H31B 0.9900 . ?
C32 C33 1.550(7) . ?
C32 H32A 0.9900 . ?
C32 H32B 0.9900 . ?
C33 C34 1.486(6) . ?
C33 H33A 0.9900 . ?
C33 H33B 0.9900 . ?
C34 O2 1.346(5) . ?
C34 H34A 0.9900 . ?
C34 H34B 0.9900 . ?

loop_
_geom_torsion_atom_site_label_1
_geom_torsion_atom_site_label_2
_geom_torsion_atom_site_label_3
_geom_torsion_atom_site_label_4
_geom_torsion
_geom_torsion_site_symmetry_1
_geom_torsion_site_symmetry_2
_geom_torsion_site_symmetry_3
_geom_torsion_site_symmetry_4
_geom_torsion_publ_flag
C2 N1 B1 N2 3.4(3) . . . . ?
C1 N1 B1 N2 160.8(3) . . . . ?
C2 N1 B1 Ir1 -167.2(2) . . . . ?
C1 N1 B1 Ir1 -9.7(4) . . . . ?
C7 N2 B1 N1 -4.4(3) . . . . ?
C8 N2 B1 N1 -166.6(3) . . . . ?
C7 N2 B1 Ir1 166.2(2) . . . . ?
C8 N2 B1 Ir1 4.0(4) . . . . ?
C2 N1 C1 P1 170.7(3) . . . . ?
B1 N1 C1 P1 17.7(3) . . . . ?
C13 P1 C1 N1 -141.9(2) . . . . ?
C9 P1 C1 N1 103.6(2) . . . . ?
Ir1 P1 C1 N1 -17.9(2) . . . . ?
B1 N1 C2 C3 178.4(3) . . . . ?
C1 N1 C2 C3 23.1(5) . . . . ?
B1 N1 C2 C7 -1.2(3) . . . . ?
C1 N1 C2 C7 -156.6(3) . . . . ?
N1 C2 C3 C4 -179.4(3) . . . . ?
C7 C2 C3 C4 0.1(5) . . . . ?
C2 C3 C4 C5 0.6(5) . . . . ?
C3 C4 C5 C6 -0.5(5) . . . . ?
C4 C5 C6 C7 -0.3(5) . . . . ?
C5 C6 C7 N2 -178.6(3) . . . . ?
C5 C6 C7 C2 1.0(4) . . . . ?
B1 N2 C7 C6 -176.6(3) . . . . ?
C8 N2 C7 C6 -16.5(5) . . . . ?
B1 N2 C7 C2 3.7(3) . . . . ?
C8 N2 C7 C2 163.8(3) . . . . ?
C3 C2 C7 C6 -1.0(5) . . . . ?
N1 C2 C7 C6 178.7(3) . . . . ?
C3 C2 C7 N2 178.8(3) . . . . ?
N1 C2 C7 N2 -1.6(3) . . . . ?
C7 N2 C8 P2 -173.5(2) . . . . ?
B1 N2 C8 P2 -15.3(3) . . . . ?
C17 P2 C8 N2 -102.6(2) . . . . ?
C21 P2 C8 N2 143.0(2) . . . . ?
Ir1 P2 C8 N2 18.8(2) . . . . ?
C1 P1 C9 C10 67.2(3) . . . . ?
C13 P1 C9 C10 -41.0(3) . . . . ?
Ir1 P1 C9 C10 -176.59(19) . . . . ?
C1 P1 C9 C11 -170.3(2) . . . . ?
C13 P1 C9 C11 81.6(2) . . . . ?
Ir1 P1 C9 C11 -54.0(2) . . . . ?
C1 P1 C9 C12 -53.0(2) . . . . ?
C13 P1 C9 C12 -161.1(2) . . . . ?
Ir1 P1 C9 C12 63.2(2) . . . . ?
C1 P1 C13 C16 -165.6(2) . . . . ?
C9 P1 C13 C16 -57.5(3) . . . . ?
Ir1 P1 C13 C16 77.0(2) . . . . ?
C1 P1 C13 C14 76.7(3) . . . . ?
C9 P1 C13 C14 -175.2(2) . . . . ?
Ir1 P1 C13 C14 -40.7(3) . . . . ?
C1 P1 C13 C15 -42.0(3) . . . . ?
C9 P1 C13 C15 66.1(3) . . . . ?
Ir1 P1 C13 C15 -159.4(2) . . . . ?
C8 P2 C17 C20 -66.1(3) . . . . ?
C21 P2 C17 C20 42.5(3) . . . . ?
Ir1 P2 C17 C20 177.4(2) . . . . ?
C8 P2 C17 C18 53.6(2) . . . . ?
C21 P2 C17 C18 162.3(2) . . . . ?
Ir1 P2 C17 C18 -62.9(2) . . . . ?
C8 P2 C17 C19 170.7(2) . . . . ?
C21 P2 C17 C19 -80.6(3) . . . . ?
Ir1 P2 C17 C19 54.2(2) . . . . ?
C8 P2 C21 C23 163.1(2) . . . . ?
C17 P2 C21 C23 54.2(3) . . . . ?
Ir1 P2 C21 C23 -79.3(3) . . . . ?
C8 P2 C21 C22 -79.2(2) . . . . ?
C17 P2 C21 C22 171.9(2) . . . . ?
Ir1 P2 C21 C22 38.3(3) . . . . ?
C8 P2 C21 C24 39.1(3) . . . . ?
C17 P2 C21 C24 -69.8(3) . . . . ?
Ir1 P2 C21 C24 156.7(2) . . . . ?
O2 C31 C32 C33 -12.5(6) . . . . ?
C31 C32 C33 C34 -8.2(5) . . . . ?
C32 C33 C34 O2 27.8(5) . . . . ?
C33 C34 O2 C31 -36.5(6) . . . . ?
C32 C31 O2 C34 30.8(7) . . . . ?
